data_7209587
loop_
_publ_author_name
'Gao, JinYing'
'Wang, Ning'
'Xiong, XiaHua'
'Chen, ChuJun'
'Xie, WeiPing'
'Ran, XingRui'
'Long, Yi'
'Yue, ShanTang'
'Liu, YingLiang'

_publ_section_title
;
 Syntheses, structures, and photoluminescent properties of a series of
 zinc(ii)--3-amino-1,2,4-triazolate coordination polymers constructed by
 varying carboxylate anions
;
_journal_issue 17
_journal_name_full CrystEngComm
_journal_page_first 3261
_journal_paper_doi 10.1039/c3ce00049d
_journal_volume 15
_journal_year 2013
_chemical_formula_moiety 'C14 H14 N8 O4 Zn2 '
_chemical_formula_sum 'C14 H14 N8 O4 Zn2'
_chemical_formula_weight 489.11
_chemical_name_systematic
;
?
;
_space_group_IT_number 14
_symmetry_cell_setting monoclinic
_symmetry_space_group_name_Hall '-P 2ybc'
_symmetry_space_group_name_H-M 'P 1 21/c 1'
_atom_sites_solution_hydrogens geom
_atom_sites_solution_primary direct
_atom_sites_solution_secondary difmap
_audit_creation_method SHELXL-97
_cell_angle_alpha 90.00
_cell_angle_beta 90.560(8)
_cell_angle_gamma 90.00
_cell_formula_units_Z 4
_cell_length_a 10.203(6)
_cell_length_b 10.005(6)
_cell_length_c 18.287(10)
_cell_measurement_temperature 296(2)
_cell_volume 1866.7(19)
_computing_cell_refinement 'Bruker SMART'
_computing_data_collection 'Bruker SMART'
_computing_data_reduction 'Bruker SAINT'
_computing_molecular_graphics 'Bruker SHELXTL'
_computing_publication_material 'Bruker SHELXTL'
_computing_structure_refinement 'SHELXL-97 (Sheldrick, 2008)'
_computing_structure_solution 'SHELXS-97 (Sheldrick, 2008)'
_diffrn_ambient_temperature 296(2)
_diffrn_measured_fraction_theta_full 0.999
_diffrn_measured_fraction_theta_max 0.999
_diffrn_radiation_monochromator graphite
_diffrn_radiation_source 'fine-focus sealed tube'
_diffrn_radiation_type MoK\a
_diffrn_radiation_wavelength 0.71073
_diffrn_reflns_av_R_equivalents 0.0716
_diffrn_reflns_av_sigmaI/netI 0.0766
_diffrn_reflns_limit_h_max 11
_diffrn_reflns_limit_h_min -11
_diffrn_reflns_limit_k_max 11
_diffrn_reflns_limit_k_min -11
_diffrn_reflns_limit_l_max 21
_diffrn_reflns_limit_l_min -12
_diffrn_reflns_number 8328
_diffrn_reflns_theta_full 24.25
_diffrn_reflns_theta_max 24.25
_diffrn_reflns_theta_min 2.00
_exptl_absorpt_coefficient_mu 2.609
_exptl_absorpt_correction_T_max 0.625
_exptl_absorpt_correction_T_min 0.575
_exptl_absorpt_correction_type multi-scan
_exptl_absorpt_process_details SADABS,Bruker(2002)
_exptl_crystal_colour white
_exptl_crystal_density_diffrn 1.740
_exptl_crystal_density_method 'not measured'
_exptl_crystal_description block
_exptl_crystal_F_000 984
_exptl_crystal_size_max 0.25
_exptl_crystal_size_mid 0.18
_exptl_crystal_size_min 0.18
_refine_diff_density_max 1.976
_refine_diff_density_min -1.166
_refine_diff_density_rms 0.166
_refine_ls_extinction_method none
_refine_ls_goodness_of_fit_ref 0.991
_refine_ls_hydrogen_treatment constr
_refine_ls_matrix_type full
_refine_ls_number_parameters 253
_refine_ls_number_reflns 3013
_refine_ls_number_restraints 0
_refine_ls_restrained_S_all 0.991
_refine_ls_R_factor_all 0.0806
_refine_ls_R_factor_gt 0.0655
_refine_ls_shift/su_max 0.000
_refine_ls_shift/su_mean 0.000
_refine_ls_structure_factor_coef Fsqd
_refine_ls_weighting_details 'calc w=1/[\s^2^(Fo^2^)+(0.1311P)^2^+0.0000P] where P=(Fo^2^+2Fc^2^)/3'
_refine_ls_weighting_scheme calc
_refine_ls_wR_factor_gt 0.1727
_refine_ls_wR_factor_ref 0.1860
_reflns_number_gt 2330
_reflns_number_total 3016
_reflns_threshold_expression >2sigma(I)
_cod_data_source_file c3ce00049d.txt
_cod_data_source_block 30_3
_cod_original_sg_symbol_Hall '-P 2ybc '
_cod_original_sg_symbol_H-M 'P 21/c'
_cod_original_formula_sum 'C14 H14 N8 O4 Zn2 '
_cod_database_code 7209587

loop_
_symmetry_equiv_pos_as_xyz
'x, y, z'
'-x, y+1/2, -z+1/2'
'-x, -y, -z'
'x, -y-1/2, z-1/2'

loop_
_atom_site_label
_atom_site_type_symbol
_atom_site_fract_x
_atom_site_fract_y
_atom_site_fract_z
_atom_site_U_iso_or_equiv
_atom_site_adp_type
_atom_site_occupancy
_atom_site_symmetry_multiplicity
_atom_site_calc_flag
_atom_site_refinement_flags
C1 C 0.8837(6) -0.1397(7) 0.1991(4) 0.0405(17) Uani 1 1 d .
H1 H 0.8496 -0.2007 0.1656 0.049 Uiso 1 1 calc R
C3 C 0.6141(6) 0.3719(6) 0.3241(4) 0.0333(15) Uani 1 1 d .
C4 C 0.4769(6) 0.2470(6) 0.2658(4) 0.0371(16) Uani 1 1 d .
H6 H 0.4012 0.2163 0.2426 0.045 Uiso 1 1 calc R
C5 C 0.6453(6) 0.2178(7) 0.0957(4) 0.0378(16) Uani 1 1 d .
C6 C 0.5924(8) 0.2985(8) 0.0309(5) 0.056(2) Uani 1 1 d .
H8 H 0.6196 0.3909 0.0361 0.068 Uiso 1 1 calc R
H7 H 0.6297 0.2641 -0.0139 0.068 Uiso 1 1 calc R
C7 C 0.4433(7) 0.2923(7) 0.0255(4) 0.0443(18) Uani 1 1 d .
C8 C 0.3625(8) 0.3851(8) 0.0609(4) 0.052(2) Uani 1 1 d .
H9 H 0.4009 0.4571 0.0851 0.063 Uiso 1 1 calc R
C9 C 0.2266(8) 0.3725(9) 0.0607(5) 0.058(2) Uani 1 1 d .
H10 H 0.1762 0.4370 0.0838 0.070 Uiso 1 1 calc R
C10 C 0.1653(7) 0.2655(8) 0.0268(4) 0.0429(18) Uani 1 1 d .
C13 C 0.2440(7) 0.1723(7) -0.0087(4) 0.0453(18) Uani 1 1 d .
H13 H 0.2046 0.0997 -0.0318 0.054 Uiso 1 1 calc R
C14 C 0.3805(8) 0.1850(7) -0.0104(4) 0.0459(18) Uani 1 1 d .
H14 H 0.4301 0.1222 -0.0354 0.055 Uiso 1 1 calc R
C11 C 0.0174(8) 0.2442(11) 0.0311(4) 0.065(2) Uani 1 1 d .
H12 H 0.0010 0.1652 0.0604 0.078 Uiso 1 1 calc R
H11 H -0.0208 0.3198 0.0564 0.078 Uiso 1 1 calc R
C12 C -0.0519(7) 0.2278(8) -0.0418(4) 0.0454(18) Uani 1 1 d .
C2 C 1.0140(6) -0.0424(6) 0.2744(4) 0.0330(15) Uani 1 1 d .
N5 N 0.6777(5) 0.2573(5) 0.3094(3) 0.0336(13) Uani 1 1 d .
N6 N 0.5861(5) 0.1761(5) 0.2719(3) 0.0373(14) Uani 1 1 d .
N4 N 0.9029(5) 0.0300(5) 0.2722(3) 0.0336(13) Uani 1 1 d .
N1 N 0.8181(5) -0.0345(5) 0.2229(3) 0.0368(14) Uani 1 1 d .
N2 N 1.0060(5) -0.1497(5) 0.2286(3) 0.0390(14) Uani 1 1 d .
N7 N 0.4878(5) 0.3704(5) 0.2975(3) 0.0344(13) Uani 1 1 d .
N8 N 0.6676(6) 0.4780(6) 0.3590(4) 0.0479(16) Uani 1 1 d .
H4 H 0.7480 0.4752 0.3736 0.057 Uiso 1 1 calc R
H5 H 0.6213 0.5484 0.3667 0.057 Uiso 1 1 calc R
N3 N 1.1200(6) -0.0106(6) 0.3168(4) 0.0489(17) Uani 1 1 d .
H3 H 1.1182 0.0592 0.3442 0.059 Uiso 1 1 calc R
H2 H 1.1887 -0.0603 0.3162 0.059 Uiso 1 1 calc R
O1 O 0.5904(4) 0.1023(5) 0.1057(3) 0.0444(12) Uani 1 1 d .
O2 O 0.7336(5) 0.2602(6) 0.1358(3) 0.0566(15) Uani 1 1 d .
O4 O -0.0360(5) 0.3233(5) -0.0892(3) 0.0470(13) Uani 1 1 d .
O3 O -0.1195(7) 0.1301(7) -0.0550(4) 0.085(2) Uani 1 1 d .
Zn1 Zn 0.63782(7) 0.02753(7) 0.20143(4) 0.0324(3) Uani 1 1 d .
Zn2 Zn 0.86883(7) 0.21402(7) 0.31655(4) 0.0318(3) Uani 1 1 d .

loop_
_atom_site_aniso_label
_atom_site_aniso_U_11
_atom_site_aniso_U_22
_atom_site_aniso_U_33
_atom_site_aniso_U_23
_atom_site_aniso_U_13
_atom_site_aniso_U_12
C1 0.029(4) 0.032(4) 0.061(5) -0.015(3) 0.000(3) 0.001(3)
C3 0.025(3) 0.029(4) 0.046(4) -0.001(3) 0.004(3) 0.003(3)
C4 0.026(4) 0.026(3) 0.059(5) -0.009(3) 0.000(3) -0.003(3)
C5 0.025(4) 0.037(4) 0.052(4) 0.004(3) 0.007(3) -0.001(3)
C6 0.042(5) 0.049(5) 0.079(6) 0.024(4) 0.008(4) -0.006(4)
C7 0.041(4) 0.039(4) 0.054(5) 0.010(3) 0.002(3) 0.000(3)
C8 0.057(5) 0.038(4) 0.062(5) -0.004(4) -0.005(4) 0.001(4)
C9 0.052(5) 0.064(6) 0.060(5) -0.015(4) -0.003(4) 0.019(4)
C10 0.035(4) 0.059(5) 0.035(4) 0.006(4) 0.000(3) 0.000(4)
C13 0.047(5) 0.045(4) 0.044(4) -0.003(4) -0.007(3) -0.011(4)
C14 0.044(4) 0.046(5) 0.047(4) -0.004(4) 0.004(3) 0.009(4)
C11 0.039(5) 0.104(7) 0.051(5) 0.013(5) 0.004(4) -0.008(5)
C12 0.029(4) 0.052(5) 0.056(5) 0.012(4) 0.011(3) 0.002(4)
C2 0.029(4) 0.019(3) 0.051(4) 0.002(3) 0.006(3) 0.005(3)
N5 0.026(3) 0.027(3) 0.048(3) -0.003(3) 0.003(2) 0.003(2)
N6 0.020(3) 0.033(3) 0.059(4) -0.005(3) 0.005(2) -0.001(2)
N4 0.024(3) 0.029(3) 0.048(3) -0.001(3) 0.004(2) 0.002(2)
N1 0.027(3) 0.026(3) 0.057(4) -0.008(3) 0.000(3) 0.000(2)
N2 0.032(3) 0.030(3) 0.056(4) -0.004(3) 0.002(3) 0.004(2)
N7 0.028(3) 0.024(3) 0.051(3) -0.005(2) 0.002(2) 0.004(2)
N8 0.032(3) 0.034(3) 0.078(5) -0.018(3) -0.008(3) 0.001(3)
N3 0.032(3) 0.034(3) 0.080(5) -0.011(3) -0.013(3) 0.005(3)
O1 0.038(3) 0.036(3) 0.059(3) 0.005(2) 0.002(2) -0.010(2)
O2 0.049(3) 0.053(3) 0.068(4) 0.009(3) -0.005(3) -0.019(3)
O4 0.047(3) 0.045(3) 0.049(3) -0.001(2) -0.003(2) 0.001(2)
O3 0.081(5) 0.073(4) 0.099(5) 0.024(4) -0.020(4) -0.041(4)
Zn1 0.0225(5) 0.0257(5) 0.0490(5) -0.0020(3) 0.0015(3) 0.0001(3)
Zn2 0.0218(5) 0.0242(5) 0.0496(5) -0.0005(3) 0.0042(3) -0.0003(3)

loop_
_atom_type_symbol
_atom_type_description
_atom_type_scat_dispersion_real
_atom_type_scat_dispersion_imag
_atom_type_scat_source
C C 0.0033 0.0016 'International Tables Vol C Tables 4.2.6.8 and 6.1.1.4'
H H 0.0000 0.0000 'International Tables Vol C Tables 4.2.6.8 and 6.1.1.4'
N N 0.0061 0.0033 'International Tables Vol C Tables 4.2.6.8 and 6.1.1.4'
O O 0.0106 0.0060 'International Tables Vol C Tables 4.2.6.8 and 6.1.1.4'
Zn Zn 0.2839 1.4301 'International Tables Vol C Tables 4.2.6.8 and 6.1.1.4'

loop_
_geom_angle_atom_site_label_1
_geom_angle_atom_site_label_2
_geom_angle_atom_site_label_3
_geom_angle
_geom_angle_site_symmetry_1
_geom_angle_site_symmetry_3
N1 C1 N2 113.2(6) . .
N5 C3 N8 124.8(6) . .
N5 C3 N7 111.8(6) . .
N8 C3 N7 123.3(6) . .
N6 C4 N7 112.5(6) . .
O2 C5 O1 122.4(7) . .
O2 C5 C6 122.0(7) . .
O1 C5 C6 115.5(6) . .
C7 C6 C5 111.9(6) . .
C8 C7 C14 116.9(7) . .
C8 C7 C6 122.2(7) . .
C14 C7 C6 120.7(7) . .
C9 C8 C7 121.9(7) . .
C10 C9 C8 121.2(7) . .
C9 C10 C13 117.8(7) . .
C9 C10 C11 121.8(7) . .
C13 C10 C11 120.3(7) . .
C10 C13 C14 121.9(7) . .
C13 C14 C7 120.4(7) . .
C12 C11 C10 115.0(6) . .
O3 C12 O4 122.0(7) . .
O3 C12 C11 121.3(7) . .
O4 C12 C11 116.7(7) . .
N4 C2 N3 123.7(6) . .
N4 C2 N2 111.1(6) . .
N3 C2 N2 125.2(6) . .
C3 N5 N6 105.7(5) . .
C3 N5 Zn2 130.0(5) . .
N6 N5 Zn2 123.2(4) . .
C4 N6 N5 106.5(5) . .
C4 N6 Zn1 124.1(5) . .
N5 N6 Zn1 123.5(4) . .
C2 N4 N1 106.6(5) . .
C2 N4 Zn2 128.3(4) . .
N1 N4 Zn2 124.3(4) . .
C1 N1 N4 105.5(5) . .
C1 N1 Zn1 131.1(5) . .
N4 N1 Zn1 123.4(4) . .
C1 N2 C2 103.6(5) . .
C1 N2 Zn2 117.6(4) . 2_745
C2 N2 Zn2 137.5(4) . 2_745
C4 N7 C3 103.4(5) . .
C4 N7 Zn1 130.9(4) . 2_655
C3 N7 Zn1 125.4(4) . 2_655
C5 O1 Zn1 111.3(5) . .
C12 O4 Zn2 112.0(5) . 4_465
O1 Zn1 N1 121.2(2) . .
O1 Zn1 N7 98.9(2) . 2_645
N1 Zn1 N7 110.0(2) . 2_645
O1 Zn1 N6 102.9(2) . .
N1 Zn1 N6 110.5(2) . .
N7 Zn1 N6 113.0(2) 2_645 .
N5 Zn2 O4 124.1(2) . 4_666
N5 Zn2 N4 109.8(2) . .
O4 Zn2 N4 95.2(2) 4_666 .
N5 Zn2 N2 116.2(2) . 2_755
O4 Zn2 N2 99.9(2) 4_666 2_755
N4 Zn2 N2 109.3(2) . 2_755

loop_
_geom_bond_atom_site_label_1
_geom_bond_atom_site_label_2
_geom_bond_distance
_geom_bond_site_symmetry_2
C1 N1 1.323(8) .
C1 N2 1.357(9) .
C3 N5 1.346(8) .
C3 N8 1.351(8) .
C3 N7 1.374(8) .
C4 N6 1.324(8) .
C4 N7 1.368(8) .
C5 O2 1.232(9) .
C5 O1 1.298(8) .
C5 C6 1.527(11) .
C6 C7 1.525(11) .
C7 C8 1.404(11) .
C7 C14 1.409(10) .
C8 C9 1.392(11) .
C9 C10 1.384(11) .
C10 C13 1.394(10) .
C10 C11 1.527(10) .
C13 C14 1.399(11) .
C11 C12 1.512(11) .
C12 O3 1.220(9) .
C12 O4 1.301(9) .
C2 N4 1.345(8) .
C2 N3 1.362(9) .
C2 N2 1.364(8) .
N5 N6 1.412(8) .
N5 Zn2 2.001(5) .
N6 Zn1 2.040(6) .
N4 N1 1.401(7) .
N4 Zn2 2.043(5) .
N1 Zn1 1.977(5) .
N2 Zn2 2.048(5) 2_745
N7 Zn1 2.029(5) 2_655
O1 Zn1 1.960(5) .
O4 Zn2 2.004(5) 4_465
Zn1 N7 2.029(5) 2_645
Zn2 O4 2.004(5) 4_666
Zn2 N2 2.048(5) 2_755
